data_7226846
loop_
_publ_author_name
'Galica, T.'
'B\;akowicz, J.'
'Konieczny, K.'
'Turowska-Tyrk, I.'

_publ_section_title
;
 Structural transformations in crystals induced by radiation and pressure.
 Part 5. The influence of pressure on the course of the photochemical
 reaction in crystals of 2,6-difluorocinnamic acid
;
_journal_issue 46
_journal_name_full CrystEngComm
_journal_page_first 8871
_journal_paper_doi 10.1039/C6CE01652A
_journal_volume 18
_journal_year 2016
_chemical_formula_sum 'C9 H6 F2 O2'
_chemical_formula_weight 184.14
_chemical_properties_physical ', Photo-sensitive'
_space_group_crystal_system monoclinic
_space_group_IT_number 14
_space_group_name_Hall '-P 2ybc'
_space_group_name_H-M_alt 'P 1 21/c 1'
_symmetry_space_group_name_Hall '-P 2ybc'
_symmetry_space_group_name_H-M 'P 1 21/c 1'
_atom_sites_solution_hydrogens mixed
_atom_sites_solution_primary isomor
_atom_sites_solution_secondary geom
_audit_creation_method SHELXL-2014/7
_audit_update_record
;
2016-07-27 deposited with the CCDC.
2016-10-19 downloaded from the CCDC.
;
_cell_angle_alpha 90
_cell_angle_beta 91.14(2)
_cell_angle_gamma 90
_cell_formula_units_Z 4
_cell_length_a 3.6420(7)
_cell_length_b 19.023(4)
_cell_length_c 10.626(5)
_cell_measurement_pressure 2100000
_cell_measurement_reflns_used 502
_cell_measurement_temperature 299(2)
_cell_measurement_theta_max 19.66
_cell_measurement_theta_min 6.31
_cell_volume 736.0(4)
_computing_cell_refinement 'CrysAlisPro (Rigaku OD, 2015)'
_computing_data_collection 'CrysAlisPro (Rigaku OD, 2015)'
_computing_data_reduction 'CrysAlisPro (Rigaku OD, 2015)'
_computing_molecular_graphics 'ORTEP-3 for Windows (Farrugia, 2012)'
_computing_publication_material 'SHELXL-2014/7 (Sheldrick, 2015)'
_computing_structure_refinement 'SHELXL-2014/7 (Sheldrick, 2015)'
_computing_structure_solution 'SHELXS-2013/1 (Sheldrick, 2008)'
_diffrn_ambient_pressure 2100000
_diffrn_ambient_temperature 299(2)
_diffrn_detector_area_resol_mean 15.9718
_diffrn_measured_fraction_theta_full 0.507
_diffrn_measured_fraction_theta_max 0.507
_diffrn_measurement_device_type 'KM4 with Eos CCD'
_diffrn_measurement_method '\f- and \w scans'
_diffrn_radiation_monochromator graphite
_diffrn_radiation_source 'fine-focus sealed tube'
_diffrn_radiation_type MoK\a
_diffrn_radiation_wavelength 0.71073
_diffrn_reflns_av_R_equivalents 0.0741
_diffrn_reflns_av_unetI/netI 0.0615
_diffrn_reflns_Laue_measured_fraction_full 0.507
_diffrn_reflns_Laue_measured_fraction_max 0.507
_diffrn_reflns_limit_h_max 4
_diffrn_reflns_limit_h_min -4
_diffrn_reflns_limit_k_max 19
_diffrn_reflns_limit_k_min -18
_diffrn_reflns_limit_l_max 8
_diffrn_reflns_limit_l_min -9
_diffrn_reflns_number 3024
_diffrn_reflns_point_group_measured_fraction_full 0.507
_diffrn_reflns_point_group_measured_fraction_max 0.507
_diffrn_reflns_theta_full 24.453
_diffrn_reflns_theta_max 24.453
_diffrn_reflns_theta_min 6.462
_exptl_absorpt_coefficient_mu 0.150
_exptl_absorpt_correction_T_max 1.00000
_exptl_absorpt_correction_T_min 0.25675
_exptl_absorpt_correction_type multi-scan
_exptl_absorpt_process_details
;
SCALE3 ABSPACK (Rigaku OD, 2015).
;
_exptl_crystal_colour colourless
_exptl_crystal_density_diffrn 1.662
_exptl_crystal_description block
_exptl_crystal_F_000 376
_exptl_crystal_size_max 0.24
_exptl_crystal_size_mid 0.15
_exptl_crystal_size_min 0.10
_refine_diff_density_max 0.234
_refine_diff_density_min -0.292
_refine_diff_density_rms 0.052
_refine_ls_extinction_method none
_refine_ls_goodness_of_fit_ref 1.056
_refine_ls_hydrogen_treatment constr
_refine_ls_matrix_type full
_refine_ls_number_parameters 73
_refine_ls_number_reflns 620
_refine_ls_number_restraints 105
_refine_ls_restrained_S_all 1.027
_refine_ls_R_factor_all 0.1778
_refine_ls_R_factor_gt 0.0970
_refine_ls_shift/su_max 0.000
_refine_ls_shift/su_mean 0.000
_refine_ls_structure_factor_coef Fsqd
_refine_ls_weighting_details 'w=1/[\s^2^(Fo^2^)+(0.1705P)^2^+0.3292P] where P=(Fo^2^+2Fc^2^)/3'
_refine_ls_weighting_scheme calc
_refine_ls_wR_factor_gt 0.2552
_refine_ls_wR_factor_ref 0.3109
_reflns_Friedel_coverage 0.000
_reflns_number_gt 304
_reflns_number_total 620
_reflns_threshold_expression 'I > 2\s(I)'
_cod_data_source_file c6ce01652a1.cif
_cod_data_source_block 90secUV_p3
_cod_depositor_comments 'Adding full bibliography for 7226837--7226849.cif.'
_cod_database_code 7226846
_shelx_shelxl_version_number 2014/7
_shelx_space_group_comment
;
The symmetry employed for this shelxl refinement is uniquely defined
by the following loop, which should always be used as a source of
symmetry information in preference to the above space-group names.
They are only intended as comments.
;

loop_
_space_group_symop_operation_xyz
'x, y, z'
'-x, y+1/2, -z+1/2'
'-x, -y, -z'
'x, -y-1/2, z-1/2'

loop_
_atom_site_label
_atom_site_type_symbol
_atom_site_fract_x
_atom_site_fract_y
_atom_site_fract_z
_atom_site_U_iso_or_equiv
_atom_site_adp_type
_atom_site_occupancy
_atom_site_site_symmetry_order
_atom_site_calc_flag
_atom_site_refinement_flags_posn
_atom_site_refinement_flags_adp
_atom_site_refinement_flags_occupancy
_atom_site_disorder_assembly
_atom_site_disorder_group
C6R C 0.7258(13) 0.7092(2) 0.0755(6) 0.0754(17) Uiso 0.812(9) 1 d G U P A 1
C1R C 0.8910(12) 0.6846(3) 0.1864(5) 0.0754(17) Uiso 0.812(9) 1 d G U P A 1
F1R F 1.0024(16) 0.7325(3) 0.2732(6) 0.097(3) Uani 0.812(9) 1 d G U P A 1
C2R C 0.9505(16) 0.6151(3) 0.2135(6) 0.0754(17) Uiso 0.812(9) 1 d G U P A 1
H2R H 1.0610 0.6049 0.2881 0.091 Uiso 0.812(9) 1 d G U P A 1
C3R C 0.8478(19) 0.5656(2) 0.1255(8) 0.0754(17) Uiso 0.812(9) 1 d G U P A 1
H3R H 0.8882 0.5173 0.1446 0.091 Uiso 0.812(9) 1 d G U P A 1
C4R C 0.6857(17) 0.5855(3) 0.0137(7) 0.0754(17) Uiso 0.812(9) 1 d G U P A 1
H4R H 0.6178 0.5550 -0.0487 0.091 Uiso 0.812(9) 1 d G U P A 1
C5R C 0.6264(14) 0.6558(3) -0.0076(6) 0.0754(17) Uiso 0.812(9) 1 d G U P A 1
F2R F 0.457(2) 0.6744(4) -0.1172(7) 0.092(3) Uani 0.812(9) 1 d G U P A 1
C7R C 0.645(3) 0.7823(6) 0.0441(13) 0.0754(17) Uiso 0.812(9) 1 d . U P A 1
H7R H 0.5160 0.7902 -0.0310 0.091 Uiso 0.812(9) 1 calc R U P A 1
C8R C 0.739(3) 0.8403(5) 0.1129(14) 0.0754(17) Uiso 0.812(9) 1 d . U P A 1
H8R H 0.8707 0.8365 0.1884 0.091 Uiso 0.812(9) 1 calc R U P A 1
C9R C 0.624(3) 0.9080(3) 0.0638(8) 0.0754(17) Uiso 0.812(9) 1 d G U P A 1
O1R O 0.723(2) 0.9590(4) 0.1408(8) 0.090(3) Uiso 0.812(9) 1 d G U P A 1
H1R H 0.6594 0.9969 0.1106 0.135 Uiso 0.812(9) 1 calc R U P A 1
O2R O 0.448(2) 0.9187(4) -0.0332(7) 0.087(3) Uiso 0.812(9) 1 d G U P A 1
C6P1 C 0.862(8) 0.7036(14) 0.081(4) 0.0754(17) Uiso 0.094(5) 1 d DG U P A 2
C1P1 C 0.949(10) 0.6783(19) 0.199(5) 0.0754(17) Uiso 0.094(5) 1 d DG U P A 2
F1P1 F 1.116(15) 0.722(3) 0.283(4) 0.095(5) Uiso 0.094(5) 1 d G U P A 2
C2P1 C 0.871(13) 0.611(2) 0.238(6) 0.0754(17) Uiso 0.094(5) 1 d G U P A 2
H2P1 H 0.9496 0.6002 0.3221 0.091 Uiso 0.094(5) 1 d G U P A 2
C3P1 C 0.700(15) 0.5656(17) 0.156(7) 0.0754(17) Uiso 0.094(5) 1 d G U P A 2
H3P1 H 0.6491 0.5180 0.1867 0.091 Uiso 0.094(5) 1 d G U P A 2
C4P1 C 0.602(13) 0.5874(17) 0.038(7) 0.0754(17) Uiso 0.094(5) 1 d G U P A 2
H4P1 H 0.4833 0.5585 -0.0171 0.091 Uiso 0.094(5) 1 d G U P A 2
C5P1 C 0.683(9) 0.6553(17) 0.003(5) 0.0754(17) Uiso 0.094(5) 1 d DG U P A 2
F2P1 F 0.574(14) 0.679(3) -0.112(5) 0.095(5) Uiso 0.094(5) 1 d G U P A 2
C7P1 C 0.981(8) 0.7737(13) 0.029(4) 0.0754(17) Uiso 0.094(5) 1 d D U P A 2
H7P1 H 0.8690 0.7813 -0.0545 0.091 Uiso 0.094(5) 1 calc R U P A 2
C8P1 C 0.959(8) 0.8413(13) 0.107(4) 0.0754(17) Uiso 0.094(5) 1 d D U P A 2
H8P1 H 0.8454 0.8324 0.1885 0.091 Uiso 0.094(5) 1 calc R U P A 2
C9P1 C 0.799(9) 0.9056(14) 0.045(4) 0.0754(17) Uiso 0.094(5) 1 d DG U P A 2
O1P1 O 0.875(17) 0.9633(16) 0.107(6) 0.070(6) Uiso 0.094(5) 1 d DG U P A 2
H1P1 H 0.7826 0.9969 0.0694 0.105 Uiso 0.094(5) 1 calc R U P A 2
O2P1 O 0.624(16) 0.904(2) -0.054(5) 0.070(6) Uiso 0.094(5) 1 d DG U P A 2
C6P2 C 1.631(8) 0.7171(14) 0.058(4) 0.0754(17) Uiso 0.094(5) 1 d DG U P A 3
C1P2 C 1.843(8) 0.7087(19) 0.167(4) 0.0754(17) Uiso 0.094(5) 1 d DG U P A 3
F1P2 F 1.885(12) 0.765(2) 0.244(4) 0.095(5) Uiso 0.094(5) 1 d G U P A 3
C2P2 C 2.013(11) 0.647(2) 0.201(4) 0.0754(17) Uiso 0.094(5) 1 d G U P A 3
H2P2 H 2.1502 0.6466 0.2744 0.091 Uiso 0.094(5) 1 d G U P A 3
C3P2 C 1.967(14) 0.5891(19) 0.125(6) 0.0754(17) Uiso 0.094(5) 1 d G U P A 3
H3P2 H 2.0784 0.5434 0.1471 0.091 Uiso 0.094(5) 1 d G U P A 3
C4P2 C 1.757(14) 0.5932(16) 0.017(5) 0.0754(17) Uiso 0.094(5) 1 d G U P A 3
H4P2 H 1.7036 0.5564 -0.0407 0.091 Uiso 0.094(5) 1 d G U P A 3
C5P2 C 1.597(11) 0.6565(17) -0.014(4) 0.0754(17) Uiso 0.094(5) 1 d DG U P A 3
F2P2 F 1.396(16) 0.660(3) -0.122(5) 0.095(5) Uiso 0.094(5) 1 d G U P A 3
C7P2 C 1.416(8) 0.7824(14) 0.022(3) 0.0754(17) Uiso 0.094(5) 1 d D U P A 3
H7P2 H 1.4891 0.8002 -0.0604 0.091 Uiso 0.094(5) 1 calc R U P A 3
C8P2 C 1.395(8) 0.8426(13) 0.120(4) 0.0754(17) Uiso 0.094(5) 1 d D U P A 3
H8P2 H 1.4892 0.8297 0.2043 0.091 Uiso 0.094(5) 1 calc R U P A 3
C9P2 C 1.531(9) 0.9122(14) 0.075(4) 0.0754(17) Uiso 0.094(5) 1 d DG U P A 3
O1P2 O 1.540(16) 0.9602(17) 0.162(5) 0.070(6) Uiso 0.094(5) 1 d DG U P A 3
H1P2 H 1.6156 0.9972 0.1328 0.105 Uiso 0.094(5) 1 calc R U P A 3
O2P2 O 1.608(19) 0.923(2) -0.034(4) 0.070(6) Uiso 0.094(5) 1 d DG U P A 3

loop_
_atom_site_aniso_label
_atom_site_aniso_U_11
_atom_site_aniso_U_22
_atom_site_aniso_U_33
_atom_site_aniso_U_23
_atom_site_aniso_U_13
_atom_site_aniso_U_12
F1R 0.108(6) 0.089(5) 0.091(6) -0.012(3) -0.025(4) 0.006(4)
F2R 0.108(5) 0.075(5) 0.091(7) -0.001(3) -0.015(4) -0.009(4)

loop_
_atom_type_symbol
_atom_type_description
_atom_type_scat_dispersion_real
_atom_type_scat_dispersion_imag
_atom_type_scat_source
C C 0.0033 0.0016 'International Tables Vol C Tables 4.2.6.8 and 6.1.1.4'
H H 0.0000 0.0000 'International Tables Vol C Tables 4.2.6.8 and 6.1.1.4'
O O 0.0106 0.0060 'International Tables Vol C Tables 4.2.6.8 and 6.1.1.4'
F F 0.0171 0.0103 'International Tables Vol C Tables 4.2.6.8 and 6.1.1.4'

loop_
_geom_angle_atom_site_label_1
_geom_angle_atom_site_label_2
_geom_angle_atom_site_label_3
_geom_angle
C5R C6R C1R 113.3
C5R C6R C7R 120.2(6)
C1R C6R C7R 126.5(6)
F1R C1R C2R 117.6
F1R C1R C6R 118.0
C2R C1R C6R 124.4
C1R C2R C3R 118.6
C1R C2R H2R 117.2
C3R C2R H2R 124.2
C4R C3R C2R 120.5
C4R C3R H3R 121.0
C2R C3R H3R 118.5
C3R C4R C5R 118.5
C3R C4R H4R 124.2
C5R C4R H4R 117.4
F2R C5R C4R 117.7
F2R C5R C6R 117.6
C4R C5R C6R 124.7
C8R C7R C6R 127.0(13)
C8R C7R H7R 116.5
C6R C7R H7R 116.5
C7R C8R C9R 117.4(13)
C7R C8R H8R 121.3
C9R C8R H8R 121.3
O2R C9R O1R 122.4
O2R C9R C8R 126.5(8)
O1R C9R C8R 111.0(8)
C9R O1R H1R 109.5
C1P1 C6P1 C5P1 113.9
C1P1 C6P1 C7P1 125.2(11)
C5P1 C6P1 C7P1 120.5(11)
F1P1 C1P1 C6P1 118.5
F1P1 C1P1 C2P1 117.9
C6P1 C1P1 C2P1 123.7
C3P1 C2P1 C1P1 119.2
C3P1 C2P1 H2P1 125.9
C1P1 C2P1 H2P1 114.8
C2P1 C3P1 C4P1 120.2
C2P1 C3P1 H3P1 117.2
C4P1 C3P1 H3P1 122.5
C3P1 C4P1 C5P1 118.4
C3P1 C4P1 H4P1 121.4
C5P1 C4P1 H4P1 120.3
F2P1 C5P1 C4P1 119.2
F2P1 C5P1 C6P1 116.2
C4P1 C5P1 C6P1 124.6
C6P1 C7P1 C8P1 121.6(16)
C6P1 C7P1 C7P2 113.7(12)
C8P1 C7P1 C7P2 90.2(8)
C6P1 C7P1 H7P1 109.9
C8P1 C7P1 H7P1 109.9
C7P2 C7P1 H7P1 109.9
C9P1 C8P1 C7P1 118.1(15)
C9P1 C8P1 C8P2 113.7(13)
C7P1 C8P1 C8P2 89.8(8)
C9P1 C8P1 H8P1 111.2
C7P1 C8P1 H8P1 111.2
C8P2 C8P1 H8P1 111.2
O2P1 C9P1 O1P1 123.3
O2P1 C9P1 C8P1 123.7(11)
O1P1 C9P1 C8P1 113.0(11)
C9P1 O1P1 H1P1 109.5
C1P2 C6P2 C5P2 114.0
C1P2 C6P2 C7P2 125.6(11)
C5P2 C6P2 C7P2 120.2(11)
F1P2 C1P2 C2P2 118.2
F1P2 C1P2 C6P2 117.7
C2P2 C1P2 C6P2 124.2
C1P2 C2P2 C3P2 118.8
C1P2 C2P2 H2P2 118.0
C3P2 C2P2 H2P2 123.2
C4P2 C3P2 C2P2 120.3
C4P2 C3P2 H3P2 117.8
C2P2 C3P2 H3P2 121.9
C3P2 C4P2 C5P2 118.6
C3P2 C4P2 H4P2 127.2
C5P2 C4P2 H4P2 114.2
F2P2 C5P2 C4P2 117.8
F2P2 C5P2 C6P2 118.1
C4P2 C5P2 C6P2 124.1
C6P2 C7P2 C8P2 117.9(15)
C6P2 C7P2 C7P1 114.3(12)
C8P2 C7P2 C7P1 89.0(9)
C6P2 C7P2 H7P2 111.3
C8P2 C7P2 H7P2 111.3
C7P1 C7P2 H7P2 111.3
C9P2 C8P2 C7P2 114.3(15)
C9P2 C8P2 C8P1 108.7(13)
C7P2 C8P2 C8P1 89.5(9)
C9P2 C8P2 H8P2 114.0
C7P2 C8P2 H8P2 114.0
C8P1 C8P2 H8P2 114.0
O2P2 C9P2 O1P2 123.5
O2P2 C9P2 C8P2 123.4(12)
O1P2 C9P2 C8P2 113.0(12)
C9P2 O1P2 H1P2 109.5

loop_
_geom_bond_atom_site_label_1
_geom_bond_atom_site_label_2
_geom_bond_distance
C6R C5R 1.3900
C6R C1R 1.3934
C6R C7R 1.459(12)
C1R F1R 1.3531
C1R C2R 1.3702
C2R C3R 1.3738
C2R H2R 0.9022
C3R C4R 1.3696
C3R H3R 0.9522
C4R C5R 1.3718
C4R H4R 0.9112
C5R F2R 1.3547
C7R C8R 1.363(16)
C7R H7R 0.9300
C8R C9R 1.449(12)
C8R H8R 0.9300
C9R O2R 1.2194
C9R O1R 1.3135
O1R H1R 0.8200
C6P1 C1P1 1.3794
C6P1 C5P1 1.3863
C6P1 C7P1 1.509(9)
C1P1 F1P1 1.3562
C1P1 C2P1 1.3804
C2P1 C3P1 1.3666
C2P1 H2P1 0.9538
C3P1 C4P1 1.3674
C3P1 H3P1 0.9807
C4P1 C5P1 1.3758
C4P1 H4P1 0.9030
C5P1 F2P1 1.3550
C7P1 C8P1 1.533(10)
C7P1 C7P2 1.596(10)
C7P1 H7P1 0.9800
C8P1 C9P1 1.502(9)
C8P1 C8P2 1.593(10)
C8P1 H8P1 0.9800
C9P1 O2P1 1.2184
C9P1 O1P1 1.3039
O1P1 H1P1 0.8200
C6P2 C1P2 1.3865
C6P2 C5P2 1.3879
C6P2 C7P2 1.513(9)
C1P2 F1P2 1.3553
C1P2 C2P2 1.3710
C2P2 C3P2 1.3732
C2P2 H2P2 0.9181
C3P2 C4P2 1.3719
C3P2 H3P2 0.9850
C4P2 C5P2 1.3767
C4P2 H4P2 0.9482
C5P2 F2P2 1.3510
C7P2 C8P2 1.555(10)
C7P2 H7P2 0.9800
C8P2 C9P2 1.496(9)
C8P2 H8P2 0.9800
C9P2 O2P2 1.2133
C9P2 O1P2 1.3057
O1P2 H1P2 0.8200
